data_7222745
loop_
_publ_author_name
'Klingelhoefer, P.'
'Mueller, U.'
'Dehnicke, K.'
'Hauck, H.G.'

_publ_section_title
;
 Re Cl5 O P Cl3; IR-Spektrum und Kristallstruktur
;
_journal_name_full
;
Zeitschrift fuer Naturforschung, Teil B. Anorganische Chemie, Organische 
Chemie (33,1978-41,1986)
;
_journal_page_first 135
_journal_page_last 138
_journal_volume 39
_journal_year 1984
_chemical_formula_sum 'Cl8 O P Re'
_chemical_name_systematic 'Re Cl5 O (P Cl3)'
_space_group_IT_number 62
_symmetry_space_group_name_Hall '-P 2ac 2n'
_symmetry_space_group_name_H-M 'P n m a'
_cell_angle_alpha 90
_cell_angle_beta 90
_cell_angle_gamma 90
_cell_formula_units_Z 4
_cell_length_a 16.29
_cell_length_b 7.91
_cell_length_c 8.77
_cell_volume 1130.049
_citation_journal_id_ASTM ZNBAD2
_cod_data_source_file Klingelhoefer_ZNBAD2_1984_647.cif
_cod_data_source_block Cl8O1P1Re1
_cod_original_formula_sum 'Cl8 O1 P1 Re1'
_cod_database_code 7222745

loop_
_symmetry_equiv_pos_as_xyz
x,y,z
-x+1/2,-y,z+1/2
x+1/2,-y+1/2,-z+1/2
-x,y+1/2,-z
-x,-y,-z
x-1/2,y,-z-1/2
-x-1/2,y-1/2,z-1/2
x,-y-1/2,z

loop_
_atom_site_label
_atom_site_type_symbol
_atom_site_fract_x
_atom_site_fract_y
_atom_site_fract_z
_atom_site_occupancy
_atom_site_U_iso_or_equiv
Cl4 Cl-1 0.1393 -0.0346 -0.0546 1 0.0
Cl2 Cl-1 0.0272 0.25 -0.2202 1 0.0
O1 O-2 0.0716 0.25 0.1214 1 0.0
Cl1 Cl-1 0.2616 0.25 0.0784 1 0.0
Cl3 Cl-1 0.2247 0.25 -0.2879 1 0.0
Re1 Re+5 0.14637 0.25 -0.08037 1 0.0
Cl5 Cl-1 0.1307 0.0534 0.3703 1 0.0
Cl6 Cl-1 0.4644 0.25 0.1326 1 0.0
P1 P+5 0.0753 0.25 0.2864 1 0.0
